data_1539841
loop_
_publ_author_name
'Duwez, P.'

_publ_section_title
;
 Allotropic transformation in titanium-zirconium alloys
;
_journal_name_full 'Journal of the Institute of Metals'
_journal_page_first 525
_journal_page_last 527
_journal_volume 80
_journal_year 1952
_chemical_formula_sum 'Ti1.4 Zr0.6'
_chemical_name_systematic '(Ti7 Zr3)0.2'
_space_group_IT_number 194
_symmetry_space_group_name_Hall '-P 6c 2c'
_symmetry_space_group_name_H-M 'P 63/m m c'
_cell_angle_alpha 90
_cell_angle_beta 90
_cell_angle_gamma 120
_cell_formula_units_Z 1
_cell_length_a 3.03
_cell_length_b 3.03
_cell_length_c 4.83
_cell_volume 38.403
_citation_journal_id_ASTM JIMEAP
_cod_data_source_file Duwez_JIMEAP_1952_183.cif
_cod_data_source_block Ti1.4Zr0.6
_cod_original_cell_volume 38.40281
_cod_database_code 1539841

loop_
_symmetry_equiv_pos_as_xyz
x,y,z
x-y,x,z+1/2
-y,x-y,z
-x,-y,z+1/2
-x+y,-x,z
y,-x+y,z+1/2
-y,-x,-z+1/2
x-y,-y,-z
x,x-y,-z+1/2
y,x,-z
-x+y,y,-z+1/2
-x,-x+y,-z
-x,-y,-z
-x+y,-x,-z-1/2
y,-x+y,-z
x,y,-z-1/2
x-y,x,-z
-y,x-y,-z-1/2
y,x,z-1/2
-x+y,y,z
-x,-x+y,z-1/2
-y,-x,z
x-y,-y,z-1/2
x,x-y,z

loop_
_atom_site_label
_atom_site_type_symbol
_atom_site_fract_x
_atom_site_fract_y
_atom_site_fract_z
_atom_site_occupancy
_atom_site_U_iso_or_equiv
Ti1 Ti 0.3333 0.6667 0.25 0.7 0.0
Zr1 Zr 0.3333 0.6667 0.25 0.3 0.0
